data_7002569
loop_
_publ_author_name
'Jia, Ai-Quan'
'Jin, Guo-Xin'

_publ_section_title
;
 Syntheses, characterization, and ethylene polymerization of titanium
 and zirconium complexes with [N, O] ligands
;
_journal_coden_ASTM DTARAF
_journal_issue 41
_journal_name_full 'Dalton Transactions'
_journal_page_first 8838
_journal_page_last 8845
_journal_paper_doi 10.1039/b907598d
_journal_year 2009
_chemical_formula_sum 'C13 H9 N O S'
_chemical_formula_weight 227.27
_space_group_IT_number 14
_symmetry_cell_setting monoclinic
_symmetry_space_group_name_Hall '-P 2ybc'
_symmetry_space_group_name_H-M 'P 1 21/c 1'
_atom_sites_solution_hydrogens geom
_atom_sites_solution_primary direct
_atom_sites_solution_secondary difmap
_audit_creation_method SHELXL-97
_cell_angle_alpha 90.00
_cell_angle_beta 111.696(6)
_cell_angle_gamma 90.00
_cell_formula_units_Z 4
_cell_length_a 12.432(5)
_cell_length_b 5.863(3)
_cell_length_c 15.623(7)
_cell_measurement_reflns_used 701
_cell_measurement_temperature 293(2)
_cell_measurement_theta_max 19.104
_cell_measurement_theta_min 2.806
_cell_volume 1058.1(8)
_computing_cell_refinement 'Bruker SMART'
_computing_data_collection 'Bruker SMART'
_computing_data_reduction 'Bruker SHELXTL'
_computing_molecular_graphics 'Bruker SHELXTL'
_computing_publication_material 'Bruker SHELXTL'
_computing_structure_refinement 'SHELXL-97 (Sheldrick, 1997)'
_computing_structure_solution 'SHELXS-97 (Sheldrick, 1990)'
_diffrn_ambient_temperature 293(2)
_diffrn_measured_fraction_theta_full 0.971
_diffrn_measured_fraction_theta_max 0.971
_diffrn_measurement_device_type 'CCD area detector'
_diffrn_measurement_method 'phi and omega scans'
_diffrn_radiation_monochromator graphite
_diffrn_radiation_source 'fine-focus sealed tube'
_diffrn_radiation_type MoK\a
_diffrn_radiation_wavelength 0.71073
_diffrn_reflns_av_R_equivalents 0.0652
_diffrn_reflns_av_sigmaI/netI 0.1428
_diffrn_reflns_limit_h_max 15
_diffrn_reflns_limit_h_min -15
_diffrn_reflns_limit_k_max 5
_diffrn_reflns_limit_k_min -7
_diffrn_reflns_limit_l_max 19
_diffrn_reflns_limit_l_min -15
_diffrn_reflns_number 4851
_diffrn_reflns_theta_full 27.08
_diffrn_reflns_theta_max 27.08
_diffrn_reflns_theta_min 1.76
_diffrn_standards_decay_% 5.31
_exptl_absorpt_coefficient_mu 0.279
_exptl_absorpt_correction_T_max 0.9780
_exptl_absorpt_correction_T_min 0.9462
_exptl_absorpt_correction_type multi-scan
_exptl_absorpt_process_details sadabs
_exptl_crystal_colour colorless
_exptl_crystal_density_diffrn 1.427
_exptl_crystal_density_method 'not measured'
_exptl_crystal_description prism
_exptl_crystal_F_000 472
_exptl_crystal_size_max 0.20
_exptl_crystal_size_mid 0.10
_exptl_crystal_size_min 0.08
_refine_diff_density_max 1.334
_refine_diff_density_min -0.223
_refine_diff_density_rms 0.087
_refine_ls_extinction_method none
_refine_ls_goodness_of_fit_ref 0.830
_refine_ls_hydrogen_treatment mixed
_refine_ls_matrix_type full
_refine_ls_number_parameters 149
_refine_ls_number_reflns 2262
_refine_ls_number_restraints 2
_refine_ls_restrained_S_all 0.830
_refine_ls_R_factor_all 0.1575
_refine_ls_R_factor_gt 0.0771
_refine_ls_shift/su_max 0.005
_refine_ls_shift/su_mean 0.000
_refine_ls_structure_factor_coef Fsqd
_refine_ls_weighting_details 'calc w=1/[\s^2^(Fo^2^)+(0.1011P)^2^+0.0000P] where P=(Fo^2^+2Fc^2^)/3'
_refine_ls_weighting_scheme calc
_refine_ls_wR_factor_gt 0.1803
_refine_ls_wR_factor_ref 0.1996
_reflns_number_gt 889
_reflns_number_total 2262
_reflns_threshold_expression >2sigma(I)
_cod_data_source_file B907598D.txt
_cod_data_source_block f80927b
_cod_depositor_comments
;
The following automatic conversions were performed:
'_symmetry_cell_setting' value 'Monoclinic' changed to 'monoclinic'
according to '/home/saulius/struct/CIF-dictionaries/cif_core.dic'
dictionary named 'cif_core.dic' version 2.4.1 from 2010-06-29.

Automatic conversion script
Id: cif_fix_enum 1527 2010-12-29 10:47:43Z saulius 
;
_cod_original_cell_volume 1058.2(8)
_cod_original_sg_symbol_H-M P2(1)/c
_cod_database_code 7002569

loop_
_symmetry_equiv_pos_as_xyz
'x, y, z'
'-x, y+1/2, -z+1/2'
'-x, -y, -z'
'x, -y-1/2, z-1/2'

loop_
_atom_site_label
_atom_site_type_symbol
_atom_site_fract_x
_atom_site_fract_y
_atom_site_fract_z
_atom_site_U_iso_or_equiv
_atom_site_adp_type
_atom_site_occupancy
_atom_site_symmetry_multiplicity
_atom_site_calc_flag
_atom_site_refinement_flags
_atom_site_disorder_assembly
_atom_site_disorder_group
N1 N 0.5678(3) 0.8303(6) 0.6282(2) 0.0471(10) Uani 1 1 d . . .
O1 O 0.7691(4) 0.6324(6) 0.6861(3) 0.0763(12) Uani 1 1 d D . .
S1 S 0.52287(11) 1.2214(2) 0.68458(9) 0.0566(5) Uani 1 1 d . . .
C1 C 0.8062(4) 0.8025(9) 0.7452(3) 0.0548(13) Uani 1 1 d D . .
C2 C 0.9220(4) 0.8013(10) 0.8052(4) 0.0664(16) Uani 1 1 d . . .
H2 H 0.9710 0.6830 0.8035 0.080 Uiso 1 1 calc R . .
C3 C 0.9622(5) 0.9774(11) 0.8666(4) 0.0738(17) Uani 1 1 d . . .
H3 H 1.0390 0.9756 0.9070 0.089 Uiso 1 1 calc R . .
C4 C 0.8928(5) 1.1559(11) 0.8706(4) 0.0719(16) Uani 1 1 d . . .
H4 H 0.9223 1.2733 0.9128 0.086 Uiso 1 1 calc R . .
C5 C 0.7825(5) 1.1587(8) 0.8128(4) 0.0596(14) Uani 1 1 d . . .
H5 H 0.7360 1.2805 0.8155 0.071 Uiso 1 1 calc R . .
C6 C 0.7343(4) 0.9876(8) 0.7488(3) 0.0454(12) Uani 1 1 d . . .
C7 C 0.6125(4) 0.9921(7) 0.6850(3) 0.0472(12) Uani 1 1 d . . .
C8 C 0.4478(4) 0.8762(8) 0.5760(3) 0.0474(12) Uani 1 1 d . . .
C9 C 0.4098(4) 1.0825(8) 0.5975(3) 0.0472(12) Uani 1 1 d . . .
C10 C 0.2957(5) 1.1548(8) 0.5529(4) 0.0579(14) Uani 1 1 d . . .
H10 H 0.2697 1.2917 0.5684 0.069 Uiso 1 1 calc R . .
C11 C 0.2226(4) 1.0148(8) 0.4847(3) 0.0561(14) Uani 1 1 d . . .
H11 H 0.1460 1.0572 0.4529 0.067 Uiso 1 1 calc R . .
C12 C 0.2637(4) 0.8140(9) 0.4642(3) 0.0551(13) Uani 1 1 d . . .
H12 H 0.2136 0.7225 0.4180 0.066 Uiso 1 1 calc R . .
C13 C 0.3762(4) 0.7411(9) 0.5090(3) 0.0535(13) Uani 1 1 d . . .
H13 H 0.4018 0.6037 0.4936 0.064 Uiso 1 1 calc R . .
H1 H 0.698(4) 0.637(17) 0.661(7) 0.32(7) Uiso 1 1 d D . .

loop_
_atom_site_aniso_label
_atom_site_aniso_U_11
_atom_site_aniso_U_22
_atom_site_aniso_U_33
_atom_site_aniso_U_23
_atom_site_aniso_U_13
_atom_site_aniso_U_12
N1 0.067(3) 0.037(2) 0.047(3) -0.0019(19) 0.032(2) -0.002(2)
O1 0.090(3) 0.056(2) 0.076(3) -0.012(2) 0.023(2) 0.020(2)
S1 0.0719(10) 0.0445(8) 0.0580(9) -0.0066(6) 0.0293(7) 0.0022(6)
C1 0.071(4) 0.052(3) 0.043(3) -0.001(2) 0.023(3) -0.002(3)
C2 0.058(3) 0.072(4) 0.061(4) -0.007(3) 0.012(3) 0.021(3)
C3 0.051(3) 0.100(5) 0.064(4) -0.003(4) 0.013(3) 0.014(3)
C4 0.059(4) 0.080(4) 0.071(4) -0.011(3) 0.018(3) -0.010(3)
C5 0.069(4) 0.054(3) 0.058(3) 0.001(3) 0.027(3) 0.003(3)
C6 0.038(3) 0.056(3) 0.042(3) 0.014(2) 0.014(2) 0.002(2)
C7 0.068(3) 0.041(3) 0.044(3) 0.002(2) 0.034(3) 0.000(2)
C8 0.055(3) 0.046(3) 0.049(3) 0.013(2) 0.027(3) 0.007(2)
C9 0.051(3) 0.052(3) 0.037(3) 0.003(2) 0.016(2) -0.010(2)
C10 0.081(4) 0.042(3) 0.062(4) 0.007(3) 0.040(3) 0.007(3)
C11 0.050(3) 0.056(3) 0.061(4) 0.007(3) 0.020(3) 0.004(3)
C12 0.056(3) 0.062(4) 0.046(3) -0.007(3) 0.018(3) -0.019(3)
C13 0.053(3) 0.058(3) 0.050(3) -0.006(3) 0.021(3) -0.019(3)

loop_
_atom_type_symbol
_atom_type_description
_atom_type_scat_dispersion_real
_atom_type_scat_dispersion_imag
_atom_type_scat_source
C C 0.0033 0.0016 'International Tables Vol C Tables 4.2.6.8 and 6.1.1.4'
H H 0.0000 0.0000 'International Tables Vol C Tables 4.2.6.8 and 6.1.1.4'
N N 0.0061 0.0033 'International Tables Vol C Tables 4.2.6.8 and 6.1.1.4'
O O 0.0106 0.0060 'International Tables Vol C Tables 4.2.6.8 and 6.1.1.4'
S S 0.1246 0.1234 'International Tables Vol C Tables 4.2.6.8 and 6.1.1.4'

loop_
_geom_angle_atom_site_label_1
_geom_angle_atom_site_label_2
_geom_angle_atom_site_label_3
_geom_angle
_geom_angle_site_symmetry_1
_geom_angle_site_symmetry_3
_geom_angle_publ_flag
C7 N1 C8 110.4(4) . . ?
C7 S1 C9 88.4(2) . . ?
O1 C1 C2 118.1(5) . . ?
O1 C1 C6 122.9(5) . . ?
C2 C1 C6 119.0(5) . . ?
C3 C2 C1 119.0(5) . . ?
C4 C3 C2 122.2(5) . . ?
C5 C4 C3 119.0(5) . . ?
C4 C5 C6 122.8(5) . . ?
C5 C6 C1 118.1(4) . . ?
C5 C6 C7 122.5(4) . . ?
C1 C6 C7 119.4(4) . . ?
N1 C7 C6 122.0(4) . . ?
N1 C7 S1 117.2(4) . . ?
C6 C7 S1 120.8(3) . . ?
C13 C8 C9 120.9(5) . . ?
C13 C8 N1 125.3(4) . . ?
C9 C8 N1 113.7(4) . . ?
C8 C9 C10 121.3(4) . . ?
C8 C9 S1 110.2(4) . . ?
C10 C9 S1 128.4(4) . . ?
C11 C10 C9 117.4(5) . . ?
C12 C11 C10 119.6(5) . . ?
C11 C12 C13 123.0(5) . . ?
C8 C13 C12 117.7(5) . . ?

loop_
_geom_bond_atom_site_label_1
_geom_bond_atom_site_label_2
_geom_bond_distance
_geom_bond_site_symmetry_2
_geom_bond_publ_flag
N1 C7 1.277(5) . ?
N1 C8 1.437(6) . ?
O1 C1 1.321(6) . ?
S1 C7 1.744(5) . ?
S1 C9 1.754(5) . ?
C1 C2 1.398(7) . ?
C1 C6 1.420(6) . ?
C2 C3 1.372(7) . ?
C3 C4 1.372(7) . ?
C4 C5 1.335(6) . ?
C5 C6 1.386(6) . ?
C6 C7 1.473(6) . ?
C8 C13 1.352(6) . ?
C8 C9 1.384(7) . ?
C9 C10 1.396(6) . ?
C10 C11 1.385(6) . ?
C11 C12 1.367(6) . ?
C12 C13 1.380(6) . ?

loop_
_cod_related_entry_id
_cod_related_entry_database
_cod_related_entry_code
1 ChemSpider 10181821
